data_7200379
loop_
_publ_author_name
'Park, Sunhong'
'Lee, So Young'
'Jo, Minhye'
'Lee, Jai Young'
'Lee, Shim Sung'

_publ_section_title
;
 Molecular botanical garden: assembly of supramolecular silver(I) and
 mercury(II) complexes of NS2-donor macrocycles with flower-, leaf- and
 tree-shaped structures
;
_journal_issue 1
_journal_name_full CrystEngComm
_journal_page_first 43
_journal_paper_doi 10.1039/b814051k
_journal_volume 11
_journal_year 2009
_chemical_formula_sum 'C55 H76 Ag3 F18 N4 P3 S8'
_chemical_formula_weight 1808.20
_chemical_name_systematic
;
?
;
_space_group_IT_number 1
_symmetry_cell_setting triclinic
_symmetry_space_group_name_Hall 'P 1'
_symmetry_space_group_name_H-M 'P 1'
_atom_sites_solution_hydrogens geom
_atom_sites_solution_primary direct
_atom_sites_solution_secondary difmap
_audit_creation_method SHELXTL
_cell_angle_alpha 90.294(1)
_cell_angle_beta 99.549(1)
_cell_angle_gamma 94.075(1)
_cell_formula_units_Z 1
_cell_length_a 11.4605(5)
_cell_length_b 11.6121(6)
_cell_length_c 13.1785(6)
_cell_measurement_reflns_used 6445
_cell_measurement_temperature 173(2)
_cell_measurement_theta_max 28.21
_cell_measurement_theta_min 2.38
_cell_volume 1724.87(14)
_computing_cell_refinement 'Bruker SMART'
_computing_data_collection 'Bruker SMART'
_computing_data_reduction 'Bruker SAINT'
_computing_molecular_graphics 'Bruker SHELXTL'
_computing_publication_material 'Bruker SHELXTL'
_computing_structure_refinement 'Bruker SHELXTL'
_computing_structure_solution 'Bruker SHELXTL'
_diffrn_ambient_temperature 173(2)
_diffrn_measured_fraction_theta_full 0.973
_diffrn_measured_fraction_theta_max 0.973
_diffrn_measurement_device_type 'CCD area detector'
_diffrn_measurement_method 'phi and omega scans'
_diffrn_radiation_monochromator graphite
_diffrn_radiation_source 'fine-focus sealed tube'
_diffrn_radiation_type MoK\a
_diffrn_radiation_wavelength 0.71073
_diffrn_reflns_av_R_equivalents 0.0118
_diffrn_reflns_av_sigmaI/netI 0.0295
_diffrn_reflns_limit_h_max 14
_diffrn_reflns_limit_h_min -12
_diffrn_reflns_limit_k_max 14
_diffrn_reflns_limit_k_min -14
_diffrn_reflns_limit_l_max 16
_diffrn_reflns_limit_l_min -15
_diffrn_reflns_number 10668
_diffrn_reflns_theta_full 27.00
_diffrn_reflns_theta_max 27.00
_diffrn_reflns_theta_min 1.81
_exptl_absorpt_coefficient_mu 1.244
_exptl_absorpt_correction_type 'empirical (SADABS)'
_exptl_absorpt_process_details
;
Ratio of minimum to maximum apparent transmission: 0.879943
;
_exptl_crystal_colour colorless
_exptl_crystal_density_diffrn 1.741
_exptl_crystal_density_method 'not measured'
_exptl_crystal_description block
_exptl_crystal_F_000 910
_exptl_crystal_size_max 0.40
_exptl_crystal_size_mid 0.25
_exptl_crystal_size_min 0.15
_refine_diff_density_max 5.180
_refine_diff_density_min -0.846
_refine_diff_density_rms 0.142
_refine_ls_abs_structure_details 'Flack H D (1983), Acta Cryst. A39, 876-881'
_refine_ls_abs_structure_Flack 0.28(4)
_refine_ls_extinction_method none
_refine_ls_goodness_of_fit_ref 1.049
_refine_ls_hydrogen_treatment constr
_refine_ls_matrix_type full
_refine_ls_number_parameters 840
_refine_ls_number_reflns 8741
_refine_ls_number_restraints 3
_refine_ls_restrained_S_all 1.049
_refine_ls_R_factor_all 0.0579
_refine_ls_R_factor_gt 0.0535
_refine_ls_shift/su_max 0.001
_refine_ls_shift/su_mean 0.000
_refine_ls_structure_factor_coef Fsqd
_refine_ls_weighting_details 'calc w=1/[\s^2^(Fo^2^)+(0.1065P)^2^+1.2468P] where P=(Fo^2^+2Fc^2^)/3'
_refine_ls_weighting_scheme calc
_refine_ls_wR_factor_gt 0.1340
_refine_ls_wR_factor_ref 0.1397
_reflns_number_gt 8130
_reflns_number_total 8741
_reflns_threshold_expression >2sigma(I)
_cod_data_source_file b814051k.txt
_cod_data_source_block Complex2
_cod_depositor_comments
;
The following automatic conversions were performed:
'_symmetry_cell_setting' value 'Triclinic' changed to 'triclinic'
according to '/home/saulius/struct/CIF-dictionaries/cif_core.dic'
dictionary named 'cif_core.dic' version 2.4.1 from 2010-06-29.

Automatic conversion script
Id: cif_fix_enum 1527 2010-12-29 10:47:43Z saulius 
;
_cod_original_sg_symbol_H-M P1
_cod_database_code 7200379

loop_
_symmetry_equiv_pos_as_xyz
'x, y, z'

loop_
_atom_site_label
_atom_site_type_symbol
_atom_site_fract_x
_atom_site_fract_y
_atom_site_fract_z
_atom_site_U_iso_or_equiv
_atom_site_adp_type
_atom_site_occupancy
_atom_site_symmetry_multiplicity
_atom_site_calc_flag
_atom_site_refinement_flags
_atom_site_disorder_assembly
_atom_site_disorder_group
Ag1 Ag -0.88116(7) -1.29578(6) -0.76841(5) 0.04788(19) Uani 1 1 d . B .
Ag2 Ag -0.76455(6) -1.02355(5) -0.48977(5) 0.04252(18) Uani 1 1 d . . .
Ag3 Ag -0.48417(5) -0.77443(4) -0.22966(4) 0.03468(15) Uani 1 1 d . . .
P1 P -0.96480(17) -1.40093(17) -0.32553(15) 0.0295(4) Uani 1 1 d . . .
P2 P -0.49853(19) -0.63730(19) -0.65567(17) 0.0352(4) Uani 1 1 d . . .
P3 P -0.1498(3) -0.0151(2) -0.0788(2) 0.0549(7) Uani 1 1 d . . .
F1 F -1.0753(4) -1.4580(5) -0.4042(4) 0.0416(11) Uani 1 1 d . . .
F2 F -0.9625(5) -1.5157(5) -0.2579(4) 0.0458(12) Uani 1 1 d . . .
F3 F -0.8528(5) -1.3455(5) -0.2479(4) 0.0528(14) Uani 1 1 d . . .
F4 F -0.8759(6) -1.4570(6) -0.3913(5) 0.0544(14) Uani 1 1 d . . .
F5 F -0.9643(5) -1.2875(5) -0.3943(5) 0.0504(13) Uani 1 1 d . . .
F6 F -1.0534(5) -1.3483(5) -0.2591(5) 0.0524(14) Uani 1 1 d . . .
F7 F -0.6171(6) -0.7014(6) -0.7183(7) 0.077(2) Uani 1 1 d . . .
F8 F -0.4970(7) -0.7335(7) -0.5708(6) 0.076(2) Uani 1 1 d . . .
F9 F -0.4183(7) -0.7083(7) -0.7166(7) 0.083(3) Uani 1 1 d . . .
F10 F -0.3819(5) -0.5731(5) -0.5926(5) 0.0551(15) Uani 1 1 d . . .
F11 F -0.5021(8) -0.5403(7) -0.7411(7) 0.088(3) Uani 1 1 d . . .
F12 F -0.5778(8) -0.5615(8) -0.5999(8) 0.092(3) Uani 1 1 d . . .
F13 F -0.2034(11) -0.1396(7) -0.0708(11) 0.127(4) Uani 1 1 d . . .
F14 F -0.068(2) -0.0602(15) -0.1471(17) 0.202(10) Uani 1 1 d . . .
F15 F -0.0597(12) -0.0308(9) 0.0220(9) 0.125(4) Uani 1 1 d . . .
F16 F -0.1018(12) 0.1133(7) -0.0851(8) 0.103(3) Uani 1 1 d . . .
F17 F -0.2324(18) 0.0242(16) -0.0116(15) 0.176(7) Uani 1 1 d . . .
F18 F -0.2514(19) -0.0020(16) -0.162(2) 0.252(14) Uani 1 1 d . . .
S1 S -1.0655(2) -1.36674(19) -0.66711(16) 0.0408(5) Uani 1 1 d . B .
S2 S -0.7940(2) -1.4158(2) -0.91875(18) 0.0481(5) Uani 1 1 d . B .
S3 S -0.51695(16) -0.94507(15) -0.35209(14) 0.0267(4) Uani 1 1 d . . .
S4 S -0.71280(17) -1.21380(15) -0.63862(14) 0.0286(4) Uani 1 1 d . . .
S5 S -0.96810(17) -1.07980(16) -0.64889(16) 0.0321(4) Uani 1 1 d . . .
S6 S -0.7831(2) -0.8442(2) -0.33752(17) 0.0402(5) Uani 1 1 d . . .
S7 S -0.3105(2) -0.65020(18) -0.30618(18) 0.0403(5) Uani 1 1 d . . .
S8 S -0.63024(17) -0.70464(17) -0.10754(15) 0.0334(4) Uani 1 1 d . . .
N1 N -1.0391(7) -1.2916(6) -0.9027(5) 0.0372(15) Uani 1 1 d . . .
H1 H -1.0693 -1.2174 -0.9054 0.045 Uiso 1 1 calc R A 1
N2 N -0.7106(5) -1.1727(5) -0.3860(5) 0.0247(12) Uani 1 1 d . . .
H2 H -0.7839 -1.2088 -0.3739 0.030 Uiso 1 1 calc R . .
N3 N -0.7711(6) -0.8624(5) -0.5881(5) 0.0284(12) Uani 1 1 d . . .
H3 H -0.6910 -0.8348 -0.5878 0.034 Uiso 1 1 calc R . .
N4 N -0.3486(6) -0.7334(5) -0.0771(5) 0.0310(13) Uani 1 1 d . . .
H4 H -0.2949 -0.7927 -0.0687 0.037 Uiso 1 1 calc R . .
C1 C -0.9271(8) -1.5638(7) -0.7577(6) 0.0355(17) Uani 1 1 d . . .
H1A H -0.8698 -1.5114 -0.7181 0.043 Uiso 1 1 calc R . .
C2 C -1.0358(8) -1.5894(6) -0.7264(6) 0.0336(16) Uani 1 1 d . B .
C3 C -1.0698(9) -1.5210(8) -0.6405(7) 0.043(2) Uani 1 1 d . . .
H3A H -1.0147 -1.5340 -0.5760 0.052 Uiso 1 1 calc R . .
H3B H -1.1508 -1.5482 -0.6304 0.052 Uiso 1 1 calc R . .
C4 C -1.1755(9) -1.3620(10) -0.7807(8) 0.050(2) Uani 1 1 d . . .
H4A H -1.2390 -1.4233 -0.7764 0.060 Uiso 0.50(2) 1 calc PR B 1
H4B H -1.2115 -1.2869 -0.7810 0.060 Uiso 0.50(2) 1 calc PR B 1
H4C H -1.2510 -1.3438 -0.7592 0.060 Uiso 0.50(2) 1 d PR B 2
H4D H -1.1882 -1.4403 -0.8125 0.060 Uiso 0.50(2) 1 d PR B 2
C5 C -1.1302(17) -1.3774(16) -0.8861(13) 0.039(4) Uani 0.50(2) 1 d P B 1
H5A H -1.0993 -1.4547 -0.8884 0.047 Uiso 0.50(2) 1 calc PR B 1
H5B H -1.1983 -1.3744 -0.9429 0.047 Uiso 0.50(2) 1 calc PR B 1
C6 C -0.999(2) -1.3184(17) -1.0038(14) 0.048(5) Uani 0.50(2) 1 d P B 1
H6A H -1.0711 -1.3335 -1.0561 0.058 Uiso 0.50(2) 1 calc PR B 1
H6B H -0.9564 -1.2475 -1.0244 0.058 Uiso 0.50(2) 1 calc PR B 1
C5' C -1.1519(18) -1.2784(16) -0.8619(15) 0.044(5) Uani 0.50(2) 1 d P B 2
H5'A H -1.1496 -1.1991 -0.8334 0.053 Uiso 0.50(2) 1 calc PR B 2
H5'B H -1.2189 -1.2870 -0.9200 0.053 Uiso 0.50(2) 1 calc PR B 2
C6' C -1.0461(19) -1.3879(16) -0.9745(14) 0.043(5) Uani 0.50(2) 1 d P B 2
H6'A H -1.1065 -1.3745 -1.0354 0.052 Uiso 0.50(2) 1 calc PR B 2
H6'B H -1.0729 -1.4591 -0.9414 0.052 Uiso 0.50(2) 1 calc PR B 2
C7 C -0.9290(11) -1.4067(14) -1.0103(7) 0.068(4) Uani 1 1 d . . .
H7A H -0.9068 -1.4049 -1.0798 0.082 Uiso 0.50(2) 1 calc PR B 1
H7B H -0.9784 -1.4794 -1.0064 0.082 Uiso 0.50(2) 1 calc PR B 1
H7C H -0.9412 -1.4794 -1.0515 0.082 Uiso 0.50(2) 1 d PR B 2
H7D H -0.9139 -1.3437 -1.0579 0.082 Uiso 0.50(2) 1 d PR B 2
C8 C -0.7951(10) -1.5681(10) -0.8884(8) 0.054(2) Uani 1 1 d . . .
H8A H -0.7897 -1.6126 -0.9516 0.065 Uiso 1 1 calc R B .
H8B H -0.7236 -1.5808 -0.8374 0.065 Uiso 1 1 calc R . .
C9 C -0.9014(8) -1.6144(8) -0.8469(7) 0.0412(19) Uani 1 1 d . B .
C10 C -0.9850(10) -1.6998(7) -0.8981(7) 0.045(2) Uani 1 1 d . . .
H10A H -0.9688 -1.7369 -0.9581 0.054 Uiso 1 1 calc R B .
C11 C -1.0865(10) -1.7297(8) -0.8641(8) 0.049(2) Uani 1 1 d . B .
H11A H -1.1393 -1.7899 -0.8980 0.058 Uiso 1 1 calc R . .
C12 C -1.1147(9) -1.6737(8) -0.7803(7) 0.043(2) Uani 1 1 d . . .
H12A H -1.1888 -1.6927 -0.7590 0.052 Uiso 1 1 calc R B .
C13 C -0.4593(7) -1.0917(7) -0.5465(6) 0.0324(16) Uani 1 1 d . . .
H13A H -0.5128 -1.0360 -0.5727 0.039 Uiso 1 1 calc R . .
C14 C -0.3756(7) -1.0645(6) -0.4609(6) 0.0317(16) Uani 1 1 d . . .
C15 C -0.3774(8) -0.9513(7) -0.4026(7) 0.0361(17) Uani 1 1 d . . .
H15A H -0.3685 -0.8858 -0.4492 0.043 Uiso 1 1 calc R . .
H15B H -0.3097 -0.9441 -0.3449 0.043 Uiso 1 1 calc R . .
C16 C -0.5247(7) -1.0770(7) -0.2755(6) 0.0298(15) Uani 1 1 d . . .
H16A H -0.4741 -1.1335 -0.2993 0.036 Uiso 1 1 calc R . .
H16B H -0.4929 -1.0576 -0.2024 0.036 Uiso 1 1 calc R . .
C17 C -0.6510(7) -1.1322(6) -0.2835(5) 0.0282(14) Uani 1 1 d . . .
H17A H -0.6490 -1.1987 -0.2366 0.034 Uiso 1 1 calc R . .
H17B H -0.7001 -1.0753 -0.2579 0.034 Uiso 1 1 calc R . .
C18 C -0.6513(7) -1.2675(6) -0.4276(6) 0.0270(14) Uani 1 1 d . . .
H18A H -0.6468 -1.3320 -0.3785 0.032 Uiso 1 1 calc R . .
H18B H -0.5692 -1.2395 -0.4337 0.032 Uiso 1 1 calc R . .
C19 C -0.7155(8) -1.3118(7) -0.5319(6) 0.0342(17) Uani 1 1 d . . .
H19A H -0.7994 -1.3327 -0.5261 0.041 Uiso 1 1 calc R . .
H19B H -0.6804 -1.3835 -0.5488 0.041 Uiso 1 1 calc R . .
C20 C -0.5709(8) -1.2351(8) -0.6804(7) 0.0357(18) Uani 1 1 d . . .
H20A H -0.5679 -1.3175 -0.6989 0.043 Uiso 1 1 calc R . .
H20B H -0.5644 -1.1889 -0.7423 0.043 Uiso 1 1 calc R . .
C21 C -0.4675(7) -1.1994(7) -0.5958(6) 0.0322(16) Uani 1 1 d . . .
C22 C -0.3818(8) -1.2777(7) -0.5599(7) 0.0375(19) Uani 1 1 d . . .
H22A H -0.3843 -1.3512 -0.5924 0.045 Uiso 1 1 calc R . .
C23 C -0.2957(8) -1.2472(7) -0.4786(7) 0.040(2) Uani 1 1 d . . .
H23A H -0.2357 -1.2985 -0.4573 0.048 Uiso 1 1 calc R . .
C24 C -0.2929(8) -1.1429(8) -0.4258(7) 0.0389(18) Uani 1 1 d . . .
H24A H -0.2349 -1.1255 -0.3664 0.047 Uiso 1 1 calc R . .
C25 C -1.0386(8) -0.9531(7) -0.4476(8) 0.0389(19) Uani 1 1 d . . .
H25A H -0.9954 -1.0160 -0.4204 0.047 Uiso 1 1 calc R . .
C26 C -1.1149(8) -0.9658(7) -0.5421(8) 0.039(2) Uani 1 1 d . . .
C27 C -1.1123(8) -1.0698(8) -0.6090(9) 0.044(2) Uani 1 1 d . . .
H27A H -1.1740 -1.0663 -0.6709 0.053 Uiso 1 1 calc R . .
H27B H -1.1314 -1.1401 -0.5711 0.053 Uiso 1 1 calc R . .
C28 C -0.9493(8) -0.9420(7) -0.7142(6) 0.0352(17) Uani 1 1 d . . .
H28A H -0.9763 -0.9541 -0.7891 0.042 Uiso 1 1 calc R . .
H28B H -1.0001 -0.8861 -0.6895 0.042 Uiso 1 1 calc R . .
C29 C -0.8216(7) -0.8911(7) -0.6960(6) 0.0333(16) Uani 1 1 d . . .
H29A H -0.7718 -0.9469 -0.7223 0.040 Uiso 1 1 calc R . .
H29B H -0.8170 -0.8201 -0.7368 0.040 Uiso 1 1 calc R . .
C30 C -0.8289(7) -0.7670(7) -0.5450(6) 0.0336(16) Uani 1 1 d . . .
H30A H -0.9141 -0.7905 -0.5475 0.040 Uiso 1 1 calc R . .
H30B H -0.8231 -0.6982 -0.5885 0.040 Uiso 1 1 calc R . .
C31 C -0.7727(9) -0.7348(7) -0.4338(8) 0.044(2) Uani 1 1 d . . .
H31A H -0.8101 -0.6661 -0.4130 0.053 Uiso 1 1 calc R . .
H31B H -0.6877 -0.7117 -0.4327 0.053 Uiso 1 1 calc R . .
C32 C -0.9291(9) -0.8322(9) -0.3024(8) 0.050(2) Uani 1 1 d . . .
H32A H -0.9422 -0.8910 -0.2505 0.060 Uiso 1 1 calc R . .
H32B H -0.9320 -0.7551 -0.2708 0.060 Uiso 1 1 calc R . .
C33 C -1.0258(8) -0.8486(8) -0.3933(7) 0.0409(19) Uani 1 1 d . . .
C34 C -1.0949(8) -0.7604(7) -0.4300(8) 0.0396(19) Uani 1 1 d . . .
H34A H -1.0869 -0.6895 -0.3923 0.047 Uiso 1 1 calc R . .
C35 C -1.1757(8) -0.7733(8) -0.5207(8) 0.044(2) Uani 1 1 d . . .
H35A H -1.2248 -0.7129 -0.5437 0.053 Uiso 1 1 calc R . .
C36 C -1.1842(8) -0.8753(8) -0.5775(8) 0.0416(19) Uani 1 1 d . . .
H36A H -1.2375 -0.8838 -0.6410 0.050 Uiso 1 1 calc R . .
C37 C -0.5254(7) -0.5091(7) -0.2581(6) 0.0295(15) Uani 1 1 d . . .
H37A H -0.5602 -0.5675 -0.3067 0.035 Uiso 1 1 calc R . .
C38 C -0.4190(7) -0.4534(6) -0.2708(6) 0.0271(14) Uani 1 1 d . . .
C39 C -0.3486(9) -0.5030(7) -0.3426(7) 0.0387(19) Uani 1 1 d . . .
H39A H -0.2748 -0.4532 -0.3426 0.046 Uiso 1 1 calc R . .
H39B H -0.3947 -0.5048 -0.4132 0.046 Uiso 1 1 calc R . .
C40 C -0.2794(7) -0.6234(7) -0.0886(6) 0.0342(16) Uani 1 1 d . . .
H40A H -0.2210 -0.6065 -0.0251 0.041 Uiso 1 1 calc R . .
H40B H -0.3334 -0.5600 -0.0980 0.041 Uiso 1 1 calc R . .
C41 C -0.2152(8) -0.6283(8) -0.1793(8) 0.043(2) Uani 1 1 d . . .
H41A H -0.1614 -0.6918 -0.1687 0.052 Uiso 1 1 calc R . .
H41B H -0.1652 -0.5553 -0.1805 0.052 Uiso 1 1 calc R . .
C42 C -0.4092(8) -0.7343(8) 0.0134(6) 0.0372(17) Uani 1 1 d . . .
H42A H -0.3513 -0.7070 0.0746 0.045 Uiso 1 1 calc R . .
H42B H -0.4375 -0.8147 0.0259 0.045 Uiso 1 1 calc R . .
C43 C -0.5154(8) -0.6584(8) 0.0016(6) 0.0384(18) Uani 1 1 d . . .
H43A H -0.4871 -0.5773 -0.0080 0.046 Uiso 1 1 calc R . .
H43B H -0.5502 -0.6615 0.0655 0.046 Uiso 1 1 calc R . .
C44 C -0.6827(7) -0.5659(7) -0.1540(7) 0.0354(17) Uani 1 1 d . . .
H44A H -0.7427 -0.5794 -0.2169 0.043 Uiso 1 1 calc R . .
H44B H -0.7215 -0.5304 -0.1011 0.043 Uiso 1 1 calc R . .
C45 C -0.5846(7) -0.4843(7) -0.1774(6) 0.0326(16) Uani 1 1 d . . .
C46 C -0.5366(8) -0.3879(8) -0.1135(7) 0.0395(18) Uani 1 1 d . . .
H46A H -0.5741 -0.3668 -0.0577 0.047 Uiso 1 1 calc R . .
C47 C -0.4373(9) -0.3255(7) -0.1315(7) 0.043(2) Uani 1 1 d . . .
H47A H -0.4104 -0.2581 -0.0907 0.052 Uiso 1 1 calc R . .
C48 C -0.3740(8) -0.3561(6) -0.2070(7) 0.0357(17) Uani 1 1 d . . .
H48A H -0.3026 -0.3133 -0.2158 0.043 Uiso 1 1 calc R . .
C49 C -0.417(2) -1.009(2) 0.1797(14) 0.154(12) Uani 1 1 d . . .
H49A H -0.3673 -1.0708 0.1679 0.231 Uiso 1 1 calc R . .
H49B H -0.4297 -1.0092 0.2515 0.231 Uiso 1 1 calc R . .
H49C H -0.3776 -0.9341 0.1655 0.231 Uiso 1 1 calc R . .
C50 C -0.536(2) -1.0261(18) 0.1087(16) 0.105(6) Uani 1 1 d . . .
C51 C -0.612(2) -0.9392(14) 0.1226(16) 0.116(9) Uani 1 1 d . . .
H51A H -0.5908 -0.8779 0.1716 0.139 Uiso 1 1 calc R . .
C52 C -0.731(2) -0.952(2) 0.053(2) 0.146(13) Uani 1 1 d . . .
H52A H -0.7880 -0.8969 0.0549 0.175 Uiso 1 1 calc R . .
C53 C -0.755(2) -1.045(2) -0.0131(19) 0.116(7) Uani 1 1 d . . .
H53A H -0.8261 -1.0505 -0.0617 0.139 Uiso 1 1 calc R . .
C54 C -0.684(2) -1.1241(17) -0.0111(14) 0.098(6) Uani 1 1 d . . .
H54A H -0.7087 -1.1925 -0.0510 0.118 Uiso 1 1 calc R . .
C55 C -0.575(2) -1.1147(12) 0.0453(12) 0.093(6) Uani 1 1 d . . .
H55B H -0.5232 -1.1740 0.0396 0.111 Uiso 1 1 calc R . .

loop_
_atom_site_aniso_label
_atom_site_aniso_U_11
_atom_site_aniso_U_22
_atom_site_aniso_U_33
_atom_site_aniso_U_23
_atom_site_aniso_U_13
_atom_site_aniso_U_12
Ag1 0.0513(4) 0.0471(4) 0.0373(3) 0.0011(3) -0.0098(3) -0.0110(3)
Ag2 0.0656(5) 0.0273(3) 0.0337(3) 0.0082(2) 0.0022(3) 0.0103(3)
Ag3 0.0393(3) 0.0278(3) 0.0360(3) -0.0078(2) 0.0058(2) -0.0025(2)
P1 0.0228(9) 0.0341(10) 0.0312(10) 0.0024(7) 0.0057(7) -0.0025(7)
P2 0.0304(10) 0.0344(10) 0.0393(11) 0.0002(8) 0.0027(8) 0.0004(8)
P3 0.0612(17) 0.0335(12) 0.0611(16) -0.0047(10) -0.0168(13) 0.0059(11)
F1 0.032(3) 0.051(3) 0.039(3) -0.006(2) -0.001(2) 0.000(2)
F2 0.038(3) 0.046(3) 0.053(3) 0.017(2) 0.011(2) -0.003(2)
F3 0.044(3) 0.062(4) 0.045(3) 0.005(2) -0.008(2) -0.018(3)
F4 0.048(3) 0.068(4) 0.053(3) 0.007(3) 0.024(3) 0.014(3)
F5 0.047(3) 0.049(3) 0.052(3) 0.020(2) 0.002(2) -0.002(2)
F6 0.049(3) 0.061(4) 0.051(3) -0.016(3) 0.022(3) 0.003(3)
F7 0.049(4) 0.067(4) 0.098(6) 0.014(4) -0.025(4) -0.019(3)
F8 0.065(4) 0.076(5) 0.081(5) 0.037(4) 0.003(4) -0.003(4)
F9 0.072(5) 0.087(5) 0.093(6) -0.046(5) 0.025(4) -0.005(4)
F10 0.045(3) 0.054(3) 0.060(4) -0.018(3) -0.007(3) -0.002(3)
F11 0.083(5) 0.078(5) 0.087(6) 0.043(4) -0.021(4) -0.015(4)
F12 0.074(5) 0.092(6) 0.119(7) -0.022(5) 0.032(5) 0.031(4)
F13 0.108(8) 0.044(4) 0.206(13) -0.007(6) -0.025(8) -0.018(5)
F14 0.24(2) 0.140(13) 0.26(2) -0.063(14) 0.119(19) 0.026(13)
F15 0.148(10) 0.091(7) 0.108(8) 0.024(6) -0.059(7) -0.001(7)
F16 0.166(10) 0.048(4) 0.095(7) 0.008(4) 0.025(6) 0.001(5)
F17 0.178(16) 0.179(15) 0.188(16) 0.003(12) 0.088(14) -0.010(12)
F18 0.206(19) 0.163(14) 0.31(3) 0.053(15) -0.181(19) 0.003(13)
S1 0.0559(13) 0.0357(10) 0.0328(10) -0.0021(8) 0.0125(9) 0.0053(9)
S2 0.0430(12) 0.0666(15) 0.0369(11) 0.0020(10) 0.0116(9) 0.0078(11)
S3 0.0260(8) 0.0229(8) 0.0307(9) -0.0014(6) 0.0062(7) -0.0039(6)
S4 0.0299(9) 0.0281(9) 0.0271(8) -0.0028(6) 0.0032(7) 0.0007(7)
S5 0.0283(9) 0.0266(9) 0.0419(10) -0.0055(7) 0.0094(8) -0.0027(7)
S6 0.0367(11) 0.0483(12) 0.0350(10) -0.0076(8) 0.0015(8) 0.0102(9)
S7 0.0482(12) 0.0299(9) 0.0495(12) -0.0038(8) 0.0289(10) 0.0018(8)
S8 0.0269(9) 0.0385(10) 0.0347(10) 0.0031(7) 0.0063(7) -0.0007(7)
N1 0.050(4) 0.029(3) 0.032(3) 0.003(3) 0.002(3) 0.007(3)
N2 0.021(3) 0.025(3) 0.028(3) 0.008(2) 0.005(2) -0.001(2)
N3 0.026(3) 0.025(3) 0.033(3) 0.001(2) 0.004(2) -0.001(2)
N4 0.030(3) 0.025(3) 0.038(3) 0.006(2) 0.002(3) 0.012(2)
C1 0.043(5) 0.038(4) 0.025(4) 0.006(3) 0.000(3) 0.009(3)
C2 0.045(5) 0.022(3) 0.031(4) 0.001(3) -0.002(3) 0.001(3)
C3 0.058(6) 0.036(4) 0.039(5) 0.002(3) 0.022(4) -0.007(4)
C4 0.041(5) 0.061(6) 0.048(6) -0.002(4) 0.007(4) 0.014(4)
C5 0.044(10) 0.041(10) 0.031(9) 0.004(6) 0.003(7) 0.000(7)
C6 0.077(15) 0.042(10) 0.027(8) 0.000(7) 0.010(9) 0.009(10)
C5' 0.052(11) 0.034(9) 0.044(10) -0.003(7) 0.002(8) 0.007(8)
C6' 0.064(13) 0.034(10) 0.036(9) 0.004(7) 0.017(9) 0.015(8)
C7 0.057(7) 0.136(12) 0.014(4) -0.004(5) -0.002(4) 0.035(7)
C8 0.047(6) 0.071(7) 0.048(5) 0.003(5) 0.010(4) 0.024(5)
C9 0.033(4) 0.047(5) 0.045(5) 0.005(4) 0.004(4) 0.019(4)
C10 0.063(6) 0.032(4) 0.036(4) -0.006(3) -0.012(4) 0.017(4)
C11 0.054(6) 0.037(5) 0.048(5) -0.004(4) -0.011(4) 0.009(4)
C12 0.051(5) 0.035(4) 0.038(5) 0.005(3) -0.009(4) 0.002(4)
C13 0.030(4) 0.030(4) 0.041(4) -0.003(3) 0.017(3) 0.000(3)
C14 0.027(4) 0.026(4) 0.045(4) 0.004(3) 0.017(3) -0.005(3)
C15 0.031(4) 0.032(4) 0.046(5) -0.002(3) 0.013(3) -0.002(3)
C16 0.028(4) 0.030(4) 0.028(4) 0.002(3) -0.001(3) -0.003(3)
C17 0.032(4) 0.031(4) 0.023(3) 0.002(3) 0.005(3) 0.003(3)
C18 0.028(4) 0.018(3) 0.033(4) 0.004(3) 0.001(3) 0.001(3)
C19 0.042(5) 0.023(3) 0.034(4) -0.001(3) -0.001(3) -0.006(3)
C20 0.035(4) 0.039(4) 0.034(4) -0.010(3) 0.012(3) -0.004(3)
C21 0.029(4) 0.029(4) 0.040(4) -0.001(3) 0.014(3) -0.002(3)
C22 0.042(5) 0.024(4) 0.053(5) 0.004(3) 0.026(4) -0.002(3)
C23 0.038(5) 0.035(4) 0.054(5) 0.014(4) 0.025(4) 0.007(3)
C24 0.030(4) 0.043(5) 0.045(5) 0.009(4) 0.011(3) -0.003(3)
C25 0.034(4) 0.023(4) 0.063(6) 0.003(3) 0.020(4) 0.001(3)
C26 0.033(4) 0.026(4) 0.061(5) -0.006(3) 0.025(4) -0.009(3)
C27 0.028(4) 0.039(5) 0.070(6) -0.010(4) 0.022(4) -0.008(3)
C28 0.036(4) 0.033(4) 0.032(4) 0.005(3) -0.002(3) -0.001(3)
C29 0.036(4) 0.034(4) 0.031(4) 0.011(3) 0.008(3) -0.001(3)
C30 0.032(4) 0.025(4) 0.044(4) 0.005(3) 0.003(3) 0.005(3)
C31 0.047(5) 0.024(4) 0.058(6) -0.008(4) 0.003(4) -0.004(3)
C32 0.040(5) 0.059(6) 0.057(6) -0.008(5) 0.024(4) 0.013(4)
C33 0.037(5) 0.047(5) 0.044(5) -0.006(4) 0.021(4) 0.003(4)
C34 0.035(4) 0.030(4) 0.057(5) -0.003(3) 0.020(4) 0.003(3)
C35 0.034(4) 0.035(4) 0.069(6) -0.001(4) 0.027(4) 0.004(3)
C36 0.026(4) 0.045(5) 0.054(5) 0.003(4) 0.012(4) -0.001(3)
C37 0.029(4) 0.034(4) 0.023(3) 0.002(3) -0.003(3) 0.004(3)
C38 0.030(4) 0.023(3) 0.028(3) 0.006(3) 0.004(3) 0.003(3)
C39 0.050(5) 0.027(4) 0.043(5) 0.003(3) 0.020(4) -0.004(3)
C40 0.030(4) 0.033(4) 0.037(4) 0.005(3) -0.001(3) -0.001(3)
C41 0.024(4) 0.044(5) 0.065(6) 0.015(4) 0.016(4) 0.003(3)
C42 0.038(4) 0.040(4) 0.030(4) 0.009(3) 0.001(3) -0.006(3)
C43 0.037(4) 0.058(5) 0.020(3) 0.002(3) 0.002(3) 0.005(4)
C44 0.027(4) 0.043(4) 0.040(4) 0.006(3) 0.011(3) 0.010(3)
C45 0.027(4) 0.034(4) 0.036(4) 0.003(3) 0.002(3) 0.008(3)
C46 0.043(5) 0.038(4) 0.039(4) -0.001(3) 0.007(4) 0.014(4)
C47 0.052(5) 0.024(4) 0.050(5) -0.005(3) -0.004(4) 0.008(4)
C48 0.037(4) 0.021(3) 0.047(5) 0.007(3) -0.001(3) 0.006(3)
C49 0.18(2) 0.20(2) 0.063(10) 0.042(12) 0.004(12) -0.11(2)
C50 0.114(15) 0.105(13) 0.099(13) 0.009(10) 0.044(11) -0.032(11)
C51 0.19(2) 0.064(8) 0.121(15) -0.032(9) 0.123(17) -0.042(11)
C52 0.14(2) 0.16(2) 0.18(2) 0.12(2) 0.13(2) 0.098(18)
C53 0.115(17) 0.118(18) 0.119(18) -0.002(14) 0.039(14) -0.007(14)
C54 0.129(17) 0.094(12) 0.078(11) -0.016(9) 0.032(11) 0.016(12)
C55 0.162(19) 0.049(7) 0.072(9) -0.015(6) 0.036(11) 0.005(9)

loop_
_atom_type_symbol
_atom_type_description
_atom_type_scat_dispersion_real
_atom_type_scat_dispersion_imag
_atom_type_scat_source
C C 0.0033 0.0016 'International Tables Vol C Tables 4.2.6.8 and 6.1.1.4'
H H 0.0000 0.0000 'International Tables Vol C Tables 4.2.6.8 and 6.1.1.4'
N N 0.0061 0.0033 'International Tables Vol C Tables 4.2.6.8 and 6.1.1.4'
F F 0.0171 0.0103 'International Tables Vol C Tables 4.2.6.8 and 6.1.1.4'
P P 0.1023 0.0942 'International Tables Vol C Tables 4.2.6.8 and 6.1.1.4'
S S 0.1246 0.1234 'International Tables Vol C Tables 4.2.6.8 and 6.1.1.4'
Ag Ag -0.8971 1.1015 'International Tables Vol C Tables 4.2.6.8 and 6.1.1.4'

loop_
_geom_angle_atom_site_label_1
_geom_angle_atom_site_label_2
_geom_angle_atom_site_label_3
_geom_angle
_geom_angle_site_symmetry_1
_geom_angle_site_symmetry_3
_geom_angle_publ_flag
N1 Ag1 S4 156.23(18) . . ?
N1 Ag1 S1 80.15(19) . . ?
S4 Ag1 S1 108.23(7) . . ?
N1 Ag1 S2 79.83(19) . . ?
S4 Ag1 S2 109.41(8) . . ?
S1 Ag1 S2 127.60(7) . . ?
N2 Ag2 N3 166.3(2) . . ?
N2 Ag2 S5 114.28(16) . . ?
N3 Ag2 S5 77.20(17) . . ?
N2 Ag2 S6 101.02(16) . . ?
N3 Ag2 S6 78.53(16) . . ?
S5 Ag2 S6 118.14(6) . . ?
N4 Ag3 S3 132.18(16) . . ?
N4 Ag3 S8 79.75(16) . . ?
S3 Ag3 S8 127.76(6) . . ?
N4 Ag3 S7 79.95(17) . . ?
S3 Ag3 S7 100.05(6) . . ?
S8 Ag3 S7 129.00(6) . . ?
F6 P1 F3 91.0(3) . . ?
F6 P1 F1 90.1(3) . . ?
F3 P1 F1 178.9(3) . . ?
F6 P1 F5 91.3(3) . . ?
F3 P1 F5 90.1(3) . . ?
F1 P1 F5 90.1(3) . . ?
F6 P1 F2 90.2(3) . . ?
F3 P1 F2 89.6(3) . . ?
F1 P1 F2 90.1(3) . . ?
F5 P1 F2 178.5(3) . . ?
F6 P1 F4 178.6(4) . . ?
F3 P1 F4 89.3(4) . . ?
F1 P1 F4 89.6(3) . . ?
F5 P1 F4 90.1(3) . . ?
F2 P1 F4 88.5(3) . . ?
F12 P2 F8 92.0(5) . . ?
F12 P2 F9 176.8(6) . . ?
F8 P2 F9 91.2(5) . . ?
F12 P2 F10 90.6(4) . . ?
F8 P2 F10 90.5(4) . . ?
F9 P2 F10 89.2(4) . . ?
F12 P2 F11 87.4(6) . . ?
F8 P2 F11 179.2(5) . . ?
F9 P2 F11 89.4(6) . . ?
F10 P2 F11 90.0(4) . . ?
F12 P2 F7 88.7(5) . . ?
F8 P2 F7 89.3(4) . . ?
F9 P2 F7 91.5(5) . . ?
F10 P2 F7 179.3(5) . . ?
F11 P2 F7 90.2(4) . . ?
F18 P3 F17 83.6(15) . . ?
F18 P3 F14 96.0(16) . . ?
F17 P3 F14 177.6(10) . . ?
F18 P3 F13 85.8(9) . . ?
F17 P3 F13 88.8(9) . . ?
F14 P3 F13 88.9(9) . . ?
F18 P3 F16 92.8(9) . . ?
F17 P3 F16 88.3(8) . . ?
F14 P3 F16 94.0(8) . . ?
F13 P3 F16 176.9(7) . . ?
F18 P3 F15 169.8(14) . . ?
F17 P3 F15 87.0(11) . . ?
F14 P3 F15 93.3(12) . . ?
F13 P3 F15 90.1(6) . . ?
F16 P3 F15 90.8(6) . . ?
C4 S1 C3 101.9(5) . . ?
C4 S1 Ag1 93.5(3) . . ?
C3 S1 Ag1 112.4(3) . . ?
C7 S2 C8 103.3(7) . . ?
C7 S2 Ag1 92.5(3) . . ?
C8 S2 Ag1 109.7(3) . . ?
C15 S3 C16 103.9(4) . . ?
C15 S3 Ag3 105.3(3) . . ?
C16 S3 Ag3 107.9(2) . . ?
C19 S4 C20 103.8(4) . . ?
C19 S4 Ag1 102.6(3) . . ?
C20 S4 Ag1 110.6(3) . . ?
C27 S5 C28 101.9(4) . . ?
C27 S5 Ag2 115.2(4) . . ?
C28 S5 Ag2 93.1(3) . . ?
C31 S6 C32 104.4(5) . . ?
C31 S6 Ag2 89.9(3) . . ?
C32 S6 Ag2 116.6(3) . . ?
C39 S7 C41 103.2(4) . . ?
C39 S7 Ag3 113.4(3) . . ?
C41 S7 Ag3 93.7(3) . . ?
C43 S8 C44 101.5(4) . . ?
C43 S8 Ag3 96.7(3) . . ?
C44 S8 Ag3 108.3(3) . . ?
C5 N1 C6' 69.2(11) . . ?
C5 N1 C5' 50.1(11) . . ?
C6' N1 C5' 113.6(12) . . ?
C5 N1 C6 108.9(12) . . ?
C6' N1 C6 41.4(11) . . ?
C5' N1 C6 139.1(13) . . ?
C5 N1 Ag1 109.0(8) . . ?
C6' N1 Ag1 112.9(9) . . ?
C5' N1 Ag1 110.3(8) . . ?
C6 N1 Ag1 110.0(10) . . ?
C17 N2 C18 112.8(6) . . ?
C17 N2 Ag2 111.7(4) . . ?
C18 N2 Ag2 118.7(4) . . ?
C29 N3 C30 113.1(6) . . ?
C29 N3 Ag2 111.1(4) . . ?
C30 N3 Ag2 113.4(5) . . ?
C40 N4 C42 113.3(6) . . ?
C40 N4 Ag3 109.0(5) . . ?
C42 N4 Ag3 111.2(5) . . ?
C2 C1 C9 120.7(8) . . ?
C1 C2 C12 118.9(8) . . ?
C1 C2 C3 120.0(7) . . ?
C12 C2 C3 121.0(8) . . ?
C2 C3 S1 111.7(6) . . ?
C5' C4 C5 47.7(10) . . ?
C5' C4 S1 117.8(10) . . ?
C5 C4 S1 115.9(9) . . ?
N1 C5 C4 113.8(12) . . ?
C7 C6 N1 120.1(15) . . ?
C4 C5' N1 115.1(14) . . ?
N1 C6' C7 113.7(16) . . ?
C6 C7 C6' 42.3(11) . . ?
C6 C7 S2 120.2(12) . . ?
C6' C7 S2 121.0(9) . . ?
C9 C8 S2 114.5(7) . . ?
C1 C9 C10 117.5(9) . . ?
C1 C9 C8 118.6(9) . . ?
C10 C9 C8 123.6(9) . . ?
C11 C10 C9 121.7(9) . . ?
C10 C11 C12 120.3(9) . . ?
C11 C12 C2 120.7(10) . . ?
C14 C13 C21 121.5(8) . . ?
C13 C14 C24 119.5(7) . . ?
C13 C14 C15 120.0(8) . . ?
C24 C14 C15 120.5(8) . . ?
C14 C15 S3 110.7(5) . . ?
C17 C16 S3 112.7(6) . . ?
N2 C17 C16 116.8(6) . . ?
N2 C18 C19 112.7(6) . . ?
C18 C19 S4 116.4(5) . . ?
C21 C20 S4 110.9(5) . . ?
C13 C21 C22 118.2(8) . . ?
C13 C21 C20 121.0(8) . . ?
C22 C21 C20 120.6(7) . . ?
C23 C22 C21 119.6(7) . . ?
C22 C23 C24 121.7(9) . . ?
C14 C24 C23 119.3(9) . . ?
C33 C25 C26 120.2(9) . . ?
C36 C26 C25 119.2(8) . . ?
C36 C26 C27 120.5(9) . . ?
C25 C26 C27 120.0(9) . . ?
C26 C27 S5 112.3(6) . . ?
C29 C28 S5 112.8(6) . . ?
N3 C29 C28 115.3(6) . . ?
N3 C30 C31 112.7(7) . . ?
C30 C31 S6 117.2(6) . . ?
C33 C32 S6 111.9(6) . . ?
C34 C33 C25 119.4(9) . . ?
C34 C33 C32 122.0(8) . . ?
C25 C33 C32 118.3(9) . . ?
C33 C34 C35 121.2(8) . . ?
C34 C35 C36 119.3(9) . . ?
C35 C36 C26 120.4(9) . . ?
C38 C37 C45 123.3(7) . . ?
C37 C38 C48 118.8(7) . . ?
C37 C38 C39 119.4(7) . . ?
C48 C38 C39 121.5(7) . . ?
C38 C39 S7 111.4(5) . . ?
N4 C40 C41 111.4(7) . . ?
C40 C41 S7 115.7(6) . . ?
N4 C42 C43 113.6(7) . . ?
C42 C43 S8 112.3(6) . . ?
C45 C44 S8 112.4(6) . . ?
C37 C45 C46 116.4(8) . . ?
C37 C45 C44 119.8(7) . . ?
C46 C45 C44 123.2(7) . . ?
C47 C46 C45 120.4(8) . . ?
C46 C47 C48 122.7(8) . . ?
C47 C48 C38 117.8(8) . . ?
C55 C50 C51 120(2) . . ?
C55 C50 C49 128(3) . . ?
C51 C50 C49 112(2) . . ?
C50 C51 C52 114.2(17) . . ?
C53 C52 C51 118.4(18) . . ?
C54 C53 C52 122(3) . . ?
C53 C54 C55 122(2) . . ?
C50 C55 C54 123(2) . . ?

loop_
_geom_bond_atom_site_label_1
_geom_bond_atom_site_label_2
_geom_bond_distance
_geom_bond_site_symmetry_2
_geom_bond_publ_flag
Ag1 N1 2.315(8) . ?
Ag1 S4 2.486(2) . ?
Ag1 S1 2.761(2) . ?
Ag1 S2 2.773(2) . ?
Ag2 N2 2.269(6) . ?
Ag2 N3 2.280(6) . ?
Ag2 S5 2.900(2) . ?
Ag2 S6 2.928(2) . ?
Ag3 N4 2.352(7) . ?
Ag3 S3 2.5162(18) . ?
Ag3 S8 2.669(2) . ?
Ag3 S7 2.708(2) . ?
P1 F6 1.596(5) . ?
P1 F3 1.597(6) . ?
P1 F1 1.598(5) . ?
P1 F5 1.603(6) . ?
P1 F2 1.606(6) . ?
P1 F4 1.610(6) . ?
P2 F12 1.571(7) . ?
P2 F8 1.584(7) . ?
P2 F9 1.586(7) . ?
P2 F10 1.587(6) . ?
P2 F11 1.594(8) . ?
P2 F7 1.600(7) . ?
P3 F18 1.480(14) . ?
P3 F17 1.491(16) . ?
P3 F14 1.516(15) . ?
P3 F13 1.541(9) . ?
P3 F16 1.560(9) . ?
P3 F15 1.562(10) . ?
S1 C4 1.794(11) . ?
S1 C3 1.826(9) . ?
S2 C7 1.807(11) . ?
S2 C8 1.815(12) . ?
S3 C15 1.838(8) . ?
S3 C16 1.844(8) . ?
S4 C19 1.817(8) . ?
S4 C20 1.833(8) . ?
S5 C27 1.827(8) . ?
S5 C28 1.837(8) . ?
S6 C31 1.812(10) . ?
S6 C32 1.824(9) . ?
S7 C39 1.840(9) . ?
S7 C41 1.845(11) . ?
S8 C43 1.831(9) . ?
S8 C44 1.832(9) . ?
N1 C5 1.436(19) . ?
N1 C6' 1.451(18) . ?
N1 C5' 1.50(2) . ?
N1 C6 1.518(19) . ?
N2 C17 1.469(9) . ?
N2 C18 1.481(9) . ?
N3 C29 1.471(10) . ?
N3 C30 1.486(10) . ?
N4 C40 1.477(10) . ?
N4 C42 1.478(11) . ?
C1 C2 1.389(13) . ?
C1 C9 1.395(12) . ?
C2 C12 1.391(12) . ?
C2 C3 1.498(11) . ?
C4 C5' 1.49(2) . ?
C4 C5 1.575(19) . ?
C6 C7 1.36(2) . ?
C6' C7 1.52(2) . ?
C8 C9 1.485(14) . ?
C9 C10 1.415(14) . ?
C10 C11 1.338(16) . ?
C11 C12 1.373(14) . ?
C13 C14 1.374(12) . ?
C13 C21 1.396(10) . ?
C14 C24 1.386(12) . ?
C14 C15 1.522(11) . ?
C16 C17 1.527(10) . ?
C18 C19 1.516(10) . ?
C20 C21 1.519(12) . ?
C21 C22 1.411(12) . ?
C22 C23 1.357(14) . ?
C23 C24 1.389(13) . ?
C25 C33 1.391(12) . ?
C25 C26 1.398(15) . ?
C26 C36 1.397(14) . ?
C26 C27 1.497(12) . ?
C28 C29 1.519(11) . ?
C30 C31 1.533(13) . ?
C32 C33 1.492(15) . ?
C33 C34 1.379(14) . ?
C34 C35 1.387(15) . ?
C35 C36 1.387(13) . ?
C37 C38 1.374(11) . ?
C37 C45 1.392(11) . ?
C38 C48 1.420(11) . ?
C38 C39 1.480(11) . ?
C40 C41 1.507(12) . ?
C42 C43 1.540(13) . ?
C44 C45 1.492(11) . ?
C45 C46 1.419(12) . ?
C46 C47 1.361(14) . ?
C47 C48 1.384(13) . ?
C49 C50 1.52(3) . ?
C50 C55 1.33(2) . ?
C50 C51 1.41(3) . ?
C51 C52 1.51(4) . ?
C52 C53 1.37(4) . ?
C53 C54 1.27(3) . ?
C54 C55 1.34(3) . ?
